data_7717664
loop_
_publ_author_name
'Hashimoto, Hisako'
'Matsuo, Satomi'
'Odagiri, Yuto'
'Tobita, Hiromi'

_publ_section_title
;
 Hydrogen-bridged bis(silylene) complex as platform for small molecule
 activation via adjacent metal&#x30FC;ligand cooperation
;
_journal_name_full 'Dalton Transactions'
_journal_paper_doi 10.1039/D4DT03226H
_journal_year 2025
_chemical_formula_moiety 'C24 H42 O3 Si2 W'
_chemical_formula_sum 'C24 H42 O3 Si2 W'
_chemical_formula_weight 618.60
_space_group_crystal_system monoclinic
_space_group_IT_number 15
_space_group_name_Hall '-C 2yc'
_space_group_name_H-M_alt 'C 1 2/c 1'
_atom_sites_solution_hydrogens mixed
_atom_sites_solution_primary direct
_atom_sites_solution_secondary difmap
_audit_creation_method SHELXL-2018/3
_audit_update_record
;
2024-11-18 deposited with the CCDC.	2024-12-10 downloaded from the CCDC.
;
_cell_angle_alpha 90
_cell_angle_beta 125.3613(12)
_cell_angle_gamma 90
_cell_formula_units_Z 8
_cell_length_a 26.4496(13)
_cell_length_b 15.6024(11)
_cell_length_c 15.8880(9)
_cell_measurement_reflns_used 21474
_cell_measurement_temperature 150(2)
_cell_measurement_theta_max 27.45
_cell_measurement_theta_min 2.61
_cell_volume 5347.0(6)
_computing_cell_refinement PROCESS-AUTO
_computing_data_collection PROCESS-AUTO
_computing_data_reduction 'teXsan Ver.1.11'
_computing_molecular_graphics 'Yadokari-XG2009(Wakita, Nemoto et al.,2009)'
_computing_publication_material 'Yadokari-XG2009(Wakita, Nemoto et al.,2009)'
_computing_structure_refinement
;
'SHELXL-97 (Sheldrick, 1997)', 'SHELXL-2018/3 (Sheldrick, 2018)'
;
_computing_structure_solution 'SHELXS-97 (Sheldrick, 1990)'
_diffrn_ambient_temperature 150(2)
_diffrn_detector_area_resol_mean 10.00
_diffrn_measured_fraction_theta_full 0.999
_diffrn_measured_fraction_theta_max 0.998
_diffrn_measurement_device_type 'Rigaku RAXIS-RAPID Imaging Plate'
_diffrn_measurement_method \w
_diffrn_radiation_monochromator graphite
_diffrn_radiation_source 'rotating-anode X-ray tube'
_diffrn_radiation_type MoK\a
_diffrn_radiation_wavelength 0.71073
_diffrn_reflns_av_R_equivalents 0.0598
_diffrn_reflns_av_unetI/netI 0.0334
_diffrn_reflns_Laue_measured_fraction_full 0.999
_diffrn_reflns_Laue_measured_fraction_max 0.998
_diffrn_reflns_limit_h_max 34
_diffrn_reflns_limit_h_min -34
_diffrn_reflns_limit_k_max 20
_diffrn_reflns_limit_k_min -20
_diffrn_reflns_limit_l_max 20
_diffrn_reflns_limit_l_min -20
_diffrn_reflns_number 24851
_diffrn_reflns_point_group_measured_fraction_full 0.999
_diffrn_reflns_point_group_measured_fraction_max 0.998
_diffrn_reflns_theta_full 25.242
_diffrn_reflns_theta_max 27.482
_diffrn_reflns_theta_min 2.565
_exptl_absorpt_coefficient_mu 4.432
_exptl_absorpt_correction_T_max 0.3700
_exptl_absorpt_correction_T_min 0.2459
_exptl_absorpt_correction_type numerical
_exptl_absorpt_process_details 'NUMABS (Higashi, 1999)'
_exptl_crystal_colour 'pale yellow'
_exptl_crystal_density_diffrn 1.537
_exptl_crystal_density_method 'not measured'
_exptl_crystal_description block
_exptl_crystal_F_000 2496
_exptl_crystal_size_max 0.44
_exptl_crystal_size_mid 0.36
_exptl_crystal_size_min 0.28
_refine_diff_density_max 0.879
_refine_diff_density_min -1.754
_refine_diff_density_rms 0.121
_refine_ls_extinction_method none
_refine_ls_goodness_of_fit_ref 1.118
_refine_ls_hydrogen_treatment mixed
_refine_ls_matrix_type full
_refine_ls_number_parameters 287
_refine_ls_number_reflns 6120
_refine_ls_number_restraints 0
_refine_ls_restrained_S_all 1.118
_refine_ls_R_factor_all 0.0293
_refine_ls_R_factor_gt 0.0263
_refine_ls_shift/su_max 0.001
_refine_ls_shift/su_mean 0.000
_refine_ls_structure_factor_coef Fsqd
_refine_ls_weighting_details 'w=1/[\s^2^(Fo^2^)+(0.0320P)^2^+8.4675P] where P=(Fo^2^+2Fc^2^)/3'
_refine_ls_weighting_scheme calc
_refine_ls_wR_factor_gt 0.0643
_refine_ls_wR_factor_ref 0.0660
_reflns_Friedel_coverage 0.000
_reflns_number_gt 5690
_reflns_number_total 6120
_reflns_threshold_expression 'I > 2\s(I)'
_cod_data_source_file d4dt03226h2.cif
_cod_data_source_block st59
_cod_original_sg_symbol_H-M 'C 2/c'
_cod_database_code 7717664
_shelx_shelxl_version_number 2018/3
_shelx_space_group_comment
;
The symmetry employed for this shelxl refinement is uniquely defined
by the following loop, which should always be used as a source of
symmetry information in preference to the above space-group names.
They are only intended as comments.
;
_shelx_estimated_absorpt_t_min 0.246
_shelx_estimated_absorpt_t_max 0.370

loop_
_space_group_symop_operation_xyz
'x, y, z'
'-x, y, -z+1/2'
'x+1/2, y+1/2, z'
'-x+1/2, y+1/2, -z+1/2'
'-x, -y, -z'
'x, -y, z-1/2'
'-x+1/2, -y+1/2, -z'
'x+1/2, -y+1/2, z-1/2'

loop_
_atom_site_label
_atom_site_type_symbol
_atom_site_fract_x
_atom_site_fract_y
_atom_site_fract_z
_atom_site_U_iso_or_equiv
_atom_site_adp_type
_atom_site_occupancy
_atom_site_site_symmetry_order
_atom_site_calc_flag
_atom_site_refinement_flags_posn
_atom_site_refinement_flags_adp
_atom_site_refinement_flags_occupancy
_atom_site_disorder_assembly
_atom_site_disorder_group
W1 W 0.13175(2) 0.16432(2) 0.07153(2) 0.01972(5) Uani 1 1 d . . . . .
Si1 Si 0.08915(4) 0.22276(5) 0.16534(6) 0.02394(16) Uani 1 1 d . . . . .
Si2 Si 0.18951(3) 0.28946(5) 0.18946(6) 0.01977(14) Uani 1 1 d . . . . .
C1 C 0.21711(14) 0.1234(2) 0.1511(2) 0.0298(6) Uani 1 1 d . . . . .
O1 O 0.26582(11) 0.09170(17) 0.1912(2) 0.0452(6) Uani 1 1 d . . . . .
C2 C 0.12825(16) 0.0674(2) 0.1449(2) 0.0319(7) Uani 1 1 d . . . . .
O2 O 0.12722(16) 0.00581(17) 0.1848(2) 0.0529(7) Uani 1 1 d . . . . .
O3 O 0.13328(10) 0.32146(13) 0.21537(16) 0.0244(4) Uani 1 1 d . . . . .
C3 C 0.19750(15) 0.3910(2) 0.1337(2) 0.0312(6) Uani 1 1 d . . . . .
H1 H 0.157024 0.407002 0.071548 0.047 Uiso 1 1 calc R U . . .
H2 H 0.226903 0.381649 0.115948 0.047 Uiso 1 1 calc R U . . .
H3 H 0.212738 0.437185 0.184772 0.047 Uiso 1 1 calc R U . . .
C4 C 0.26598(13) 0.28185(19) 0.3256(2) 0.0257(6) Uani 1 1 d . . . . .
C5 C 0.27752(16) 0.3598(2) 0.3943(3) 0.0376(7) Uani 1 1 d . . . . .
H4 H 0.244647 0.363150 0.405030 0.056 Uiso 1 1 calc R U . . .
H5 H 0.277520 0.412278 0.360371 0.056 Uiso 1 1 calc R U . . .
H6 H 0.317742 0.353501 0.461028 0.056 Uiso 1 1 calc R U . . .
C6 C 0.31935(14) 0.2793(2) 0.3128(3) 0.0355(7) Uani 1 1 d . . . . .
H7 H 0.358646 0.269808 0.380147 0.053 Uiso 1 1 calc R U . . .
H8 H 0.321107 0.333831 0.284018 0.053 Uiso 1 1 calc R U . . .
H9 H 0.312265 0.232460 0.265923 0.053 Uiso 1 1 calc R U . . .
C7 C 0.26914(16) 0.2016(2) 0.3842(2) 0.0359(7) Uani 1 1 d . . . . .
H10 H 0.260897 0.150704 0.341990 0.054 Uiso 1 1 calc R U . . .
H11 H 0.238019 0.205817 0.399016 0.054 Uiso 1 1 calc R U . . .
H12 H 0.310512 0.197138 0.449198 0.054 Uiso 1 1 calc R U . . .
C8 C 0.00558(15) 0.2576(2) 0.0917(3) 0.0372(7) Uani 1 1 d . . . . .
H13 H -0.000317 0.292809 0.136535 0.056 Uiso 1 1 calc R U . . .
H14 H -0.021181 0.206984 0.069106 0.056 Uiso 1 1 calc R U . . .
H15 H -0.005172 0.291239 0.031360 0.056 Uiso 1 1 calc R U . . .
C9 C 0.10036(19) 0.1690(2) 0.2806(3) 0.0388(8) Uani 1 1 d . . . . .
H16 H 0.144150 0.153839 0.329863 0.058 Uiso 1 1 calc R U . . .
H17 H 0.075027 0.116883 0.258590 0.058 Uiso 1 1 calc R U . . .
H18 H 0.087767 0.208066 0.313626 0.058 Uiso 1 1 calc R U . . .
C10 C 0.03491(14) 0.1594(2) -0.0928(2) 0.0298(7) Uani 1 1 d . . . . .
C11 C 0.06534(14) 0.2370(2) -0.0874(2) 0.0295(6) Uani 1 1 d . . . . .
C12 C 0.12050(14) 0.2138(2) -0.0798(2) 0.0298(6) Uani 1 1 d . . . . .
C13 C 0.12425(14) 0.1223(2) -0.0774(2) 0.0313(7) Uani 1 1 d . . . . .
C14 C 0.07132(15) 0.0894(2) -0.0853(2) 0.0316(7) Uani 1 1 d . . . . .
C15 C -0.03025(15) 0.1522(3) -0.1233(3) 0.0415(9) Uani 1 1 d . . . . .
H19 H -0.058313 0.139500 -0.197179 0.062 Uiso 1 1 calc R U . . .
H20 H -0.042475 0.206357 -0.108621 0.062 Uiso 1 1 calc R U . . .
H21 H -0.032513 0.105900 -0.083834 0.062 Uiso 1 1 calc R U . . .
C16 C 0.03890(18) 0.3256(2) -0.1063(3) 0.0416(8) Uani 1 1 d . . . . .
H22 H -0.000307 0.328306 -0.175131 0.062 Uiso 1 1 calc R U . . .
H23 H 0.068244 0.366867 -0.101992 0.062 Uiso 1 1 calc R U . . .
H24 H 0.031476 0.339495 -0.054160 0.062 Uiso 1 1 calc R U . . .
C17 C 0.15980(17) 0.2741(3) -0.0924(3) 0.0412(8) Uani 1 1 d . . . . .
H25 H 0.199554 0.246657 -0.067030 0.062 Uiso 1 1 calc R U . . .
H26 H 0.167137 0.326523 -0.052902 0.062 Uiso 1 1 calc R U . . .
H27 H 0.138406 0.288428 -0.165582 0.062 Uiso 1 1 calc R U . . .
C18 C 0.17218(17) 0.0703(3) -0.0766(3) 0.0428(9) Uani 1 1 d . . . . .
H28 H 0.174884 0.013249 -0.048425 0.064 Uiso 1 1 calc R U . . .
H29 H 0.212508 0.098915 -0.033612 0.064 Uiso 1 1 calc R U . . .
H30 H 0.160475 0.064719 -0.147208 0.064 Uiso 1 1 calc R U . . .
C19 C 0.05396(19) -0.0039(3) -0.0926(3) 0.0459(9) Uani 1 1 d . . . . .
H31 H 0.030638 -0.022524 -0.164734 0.069 Uiso 1 1 calc R U . . .
H32 H 0.028305 -0.011249 -0.066917 0.069 Uiso 1 1 calc R U . . .
H33 H 0.091685 -0.038489 -0.050865 0.069 Uiso 1 1 calc R U . . .
C20 C 0.12438(15) 0.4055(2) 0.2480(3) 0.0331(7) Uani 1 1 d . . . . .
H34 H 0.1622(14) 0.436(2) 0.276(2) 0.014(7) Uiso 1 1 d . . . . .
C21 C 0.07371(17) 0.4539(2) 0.1557(3) 0.0450(9) Uani 1 1 d . . . . .
H35 H 0.033941 0.428210 0.112262 0.054 Uiso 1 1 calc R U . . .
C22 C 0.0827(2) 0.5300(4) 0.1334(4) 0.0728(15) Uani 1 1 d . . . . .
H36 H 0.122219 0.556364 0.176222 0.087 Uiso 1 1 calc R U . . .
H37 H 0.049691 0.559235 0.074372 0.087 Uiso 1 1 calc R U . . .
C23 C 0.1121(2) 0.3911(3) 0.3285(3) 0.0527(10) Uani 1 1 d . . . . .
H38 H 0.068873 0.370931 0.293436 0.063 Uiso 1 1 calc R U . . .
H39 H 0.139711 0.344628 0.375052 0.063 Uiso 1 1 calc R U . . .
C24 C 0.1210(5) 0.4647(4) 0.3904(5) 0.112(3) Uani 1 1 d . . . . .
H40 H 0.161853 0.489684 0.418935 0.168 Uiso 1 1 calc R U . . .
H41 H 0.118254 0.447093 0.446877 0.168 Uiso 1 1 calc R U . . .
H42 H 0.088766 0.507285 0.347411 0.168 Uiso 1 1 calc R U . . .

loop_
_atom_site_aniso_label
_atom_site_aniso_U_11
_atom_site_aniso_U_22
_atom_site_aniso_U_33
_atom_site_aniso_U_23
_atom_site_aniso_U_13
_atom_site_aniso_U_12
W1 0.01800(7) 0.02246(7) 0.01555(7) -0.00123(4) 0.00790(5) -0.00246(4)
Si1 0.0221(4) 0.0301(4) 0.0216(4) 0.0002(3) 0.0137(3) -0.0026(3)
Si2 0.0184(3) 0.0220(3) 0.0162(3) 0.0011(3) 0.0085(3) -0.0011(3)
C1 0.0292(15) 0.0287(15) 0.0235(13) -0.0062(12) 0.0106(12) -0.0015(12)
O1 0.0276(12) 0.0414(14) 0.0451(14) -0.0066(11) 0.0088(11) 0.0122(10)
C2 0.0377(17) 0.0258(15) 0.0272(15) -0.0042(12) 0.0158(14) -0.0069(12)
O2 0.083(2) 0.0297(13) 0.0459(15) 0.0039(11) 0.0370(16) -0.0132(13)
O3 0.0255(10) 0.0233(10) 0.0245(10) -0.0016(8) 0.0146(9) 0.0019(8)
C3 0.0349(16) 0.0273(15) 0.0311(15) 0.0044(12) 0.0188(14) -0.0051(12)
C4 0.0207(13) 0.0300(14) 0.0193(13) 0.0008(11) 0.0074(11) -0.0005(11)
C5 0.0311(16) 0.0412(18) 0.0235(15) -0.0067(14) 0.0060(13) 0.0005(14)
C6 0.0224(14) 0.0440(19) 0.0344(16) -0.0034(14) 0.0133(13) -0.0030(13)
C7 0.0324(16) 0.0410(19) 0.0217(14) 0.0043(13) 0.0084(13) 0.0000(14)
C8 0.0260(15) 0.048(2) 0.0383(17) -0.0046(15) 0.0189(14) -0.0034(14)
C9 0.045(2) 0.045(2) 0.0363(18) 0.0043(14) 0.0296(17) -0.0048(15)
C10 0.0201(14) 0.0462(19) 0.0147(13) -0.0020(11) 0.0053(12) -0.0024(11)
C11 0.0247(14) 0.0436(18) 0.0136(12) 0.0029(12) 0.0072(11) 0.0009(12)
C12 0.0285(15) 0.0430(18) 0.0165(13) -0.0007(12) 0.0122(12) -0.0024(13)
C13 0.0262(14) 0.0453(19) 0.0204(13) -0.0075(13) 0.0124(12) -0.0027(13)
C14 0.0303(15) 0.0382(17) 0.0204(13) -0.0102(12) 0.0113(12) -0.0077(13)
C15 0.0189(15) 0.067(2) 0.0283(17) -0.0072(15) 0.0075(13) -0.0073(14)
C16 0.040(2) 0.049(2) 0.0272(17) 0.0118(15) 0.0148(16) 0.0090(16)
C17 0.0400(19) 0.061(2) 0.0291(16) 0.0050(15) 0.0235(15) -0.0072(17)
C18 0.0395(19) 0.058(2) 0.0340(18) -0.0099(16) 0.0233(16) 0.0034(16)
C19 0.049(2) 0.042(2) 0.0397(19) -0.0193(16) 0.0220(17) -0.0159(17)
C20 0.0299(16) 0.0296(15) 0.0299(15) -0.0050(12) 0.0116(13) 0.0059(12)
C21 0.0304(17) 0.0331(18) 0.046(2) -0.0034(15) 0.0073(16) 0.0096(14)
C22 0.038(2) 0.074(3) 0.069(3) 0.034(3) 0.010(2) 0.013(2)
C23 0.055(2) 0.064(3) 0.045(2) -0.0156(19) 0.033(2) 0.006(2)
C24 0.210(9) 0.075(4) 0.086(4) -0.030(3) 0.106(6) -0.012(5)

loop_
_atom_type_symbol
_atom_type_description
_atom_type_scat_dispersion_real
_atom_type_scat_dispersion_imag
_atom_type_scat_source
C C 0.0033 0.0016 'International Tables Vol C Tables 4.2.6.8 and 6.1.1.4'
H H 0.0000 0.0000 'International Tables Vol C Tables 4.2.6.8 and 6.1.1.4'
O O 0.0106 0.0060 'International Tables Vol C Tables 4.2.6.8 and 6.1.1.4'
Si Si 0.0817 0.0704 'International Tables Vol C Tables 4.2.6.8 and 6.1.1.4'
W W -0.8490 6.8722 'International Tables Vol C Tables 4.2.6.8 and 6.1.1.4'

loop_
_geom_angle_atom_site_label_1
_geom_angle_atom_site_label_2
_geom_angle_atom_site_label_3
_geom_angle
_geom_angle_site_symmetry_1
_geom_angle_site_symmetry_3
_geom_angle_publ_flag
C2 W1 C1 78.20(14) . . ?
C2 W1 C14 90.52(12) . . ?
C1 W1 C14 110.28(12) . . ?
C2 W1 C13 112.39(13) . . ?
C1 W1 C13 87.31(12) . . ?
C14 W1 C13 35.36(11) . . ?
C2 W1 C11 138.42(12) . . ?
C1 W1 C11 135.57(12) . . ?
C14 W1 C11 58.56(13) . . ?
C13 W1 C11 58.80(11) . . ?
C2 W1 C12 147.00(12) . . ?
C1 W1 C12 100.54(12) . . ?
C14 W1 C12 58.59(11) . . ?
C13 W1 C12 35.25(13) . . ?
C11 W1 C12 35.31(10) . . ?
C2 W1 C10 103.82(12) . . ?
C1 W1 C10 144.08(12) . . ?
C14 W1 C10 34.86(11) . . ?
C13 W1 C10 58.36(11) . . ?
C11 W1 C10 35.03(11) . . ?
C12 W1 C10 58.26(11) . . ?
C2 W1 Si1 74.48(10) . . ?
C1 W1 Si1 118.98(9) . . ?
C14 W1 Si1 123.24(8) . . ?
C13 W1 Si1 153.66(8) . . ?
C11 W1 Si1 98.55(8) . . ?
C12 W1 Si1 130.43(8) . . ?
C10 W1 Si1 95.48(8) . . ?
C2 W1 Si2 112.09(9) . . ?
C1 W1 Si2 78.18(9) . . ?
C14 W1 Si2 157.27(9) . . ?
C13 W1 Si2 128.80(8) . . ?
C11 W1 Si2 100.27(8) . . ?
C12 W1 Si2 99.65(8) . . ?
C10 W1 Si2 130.28(8) . . ?
Si1 W1 Si2 64.08(3) . . ?
O3 Si1 C9 104.71(14) . . ?
O3 Si1 C8 104.64(14) . . ?
C9 Si1 C8 101.58(17) . . ?
O3 Si1 W1 99.95(7) . . ?
C9 Si1 W1 123.17(12) . . ?
C8 Si1 W1 120.38(11) . . ?
O3 Si1 Si2 43.17(7) . . ?
C9 Si1 Si2 116.93(13) . . ?
C8 Si1 Si2 133.56(12) . . ?
W1 Si1 Si2 58.24(2) . . ?
O3 Si2 C3 101.73(13) . . ?
O3 Si2 C4 103.07(11) . . ?
C3 Si2 C4 104.39(14) . . ?
O3 Si2 W1 99.03(7) . . ?
C3 Si2 W1 119.12(10) . . ?
C4 Si2 W1 125.28(10) . . ?
O3 Si2 Si1 42.78(7) . . ?
C3 Si2 Si1 129.32(11) . . ?
C4 Si2 Si1 116.62(9) . . ?
W1 Si2 Si1 57.68(2) . . ?
O1 C1 W1 172.6(3) . . ?
O2 C2 W1 175.1(3) . . ?
C20 O3 Si1 135.57(19) . . ?
C20 O3 Si2 129.54(19) . . ?
Si1 O3 Si2 94.05(10) . . ?
Si2 C3 H1 109.5 . . ?
Si2 C3 H2 109.5 . . ?
H1 C3 H2 109.5 . . ?
Si2 C3 H3 109.5 . . ?
H1 C3 H3 109.5 . . ?
H2 C3 H3 109.5 . . ?
C7 C4 C6 109.1(3) . . ?
C7 C4 C5 107.2(3) . . ?
C6 C4 C5 107.1(3) . . ?
C7 C4 Si2 112.6(2) . . ?
C6 C4 Si2 107.5(2) . . ?
C5 C4 Si2 113.2(2) . . ?
C4 C5 H4 109.5 . . ?
C4 C5 H5 109.5 . . ?
H4 C5 H5 109.5 . . ?
C4 C5 H6 109.5 . . ?
H4 C5 H6 109.5 . . ?
H5 C5 H6 109.5 . . ?
C4 C6 H7 109.5 . . ?
C4 C6 H8 109.5 . . ?
H7 C6 H8 109.5 . . ?
C4 C6 H9 109.5 . . ?
H7 C6 H9 109.5 . . ?
H8 C6 H9 109.5 . . ?
C4 C7 H10 109.5 . . ?
C4 C7 H11 109.5 . . ?
H10 C7 H11 109.5 . . ?
C4 C7 H12 109.5 . . ?
H10 C7 H12 109.5 . . ?
H11 C7 H12 109.5 . . ?
Si1 C8 H13 109.5 . . ?
Si1 C8 H14 109.5 . . ?
H13 C8 H14 109.5 . . ?
Si1 C8 H15 109.5 . . ?
H13 C8 H15 109.5 . . ?
H14 C8 H15 109.5 . . ?
Si1 C9 H16 109.5 . . ?
Si1 C9 H17 109.5 . . ?
H16 C9 H17 109.5 . . ?
Si1 C9 H18 109.5 . . ?
H16 C9 H18 109.5 . . ?
H17 C9 H18 109.5 . . ?
C14 C10 C11 108.5(3) . . ?
C14 C10 C15 124.5(3) . . ?
C11 C10 C15 125.9(3) . . ?
C14 C10 W1 71.55(17) . . ?
C11 C10 W1 72.23(16) . . ?
C15 C10 W1 131.5(2) . . ?
C10 C11 C12 107.5(3) . . ?
C10 C11 C16 126.0(3) . . ?
C12 C11 C16 125.5(3) . . ?
C10 C11 W1 72.74(17) . . ?
C12 C11 W1 72.52(17) . . ?
C16 C11 W1 128.8(2) . . ?
C13 C12 C11 107.7(3) . . ?
C13 C12 C17 125.9(3) . . ?
C11 C12 C17 125.4(3) . . ?
C13 C12 W1 71.46(16) . . ?
C11 C12 W1 72.17(16) . . ?
C17 C12 W1 130.5(2) . . ?
C14 C13 C12 107.9(3) . . ?
C14 C13 C18 126.0(3) . . ?
C12 C13 C18 125.9(3) . . ?
C14 C13 W1 72.30(16) . . ?
C12 C13 W1 73.29(16) . . ?
C18 C13 W1 124.4(2) . . ?
C10 C14 C13 108.3(3) . . ?
C10 C14 C19 125.2(3) . . ?
C13 C14 C19 126.4(3) . . ?
C10 C14 W1 73.59(17) . . ?
C13 C14 W1 72.34(17) . . ?
C19 C14 W1 123.5(2) . . ?
C10 C15 H19 109.5 . . ?
C10 C15 H20 109.5 . . ?
H19 C15 H20 109.5 . . ?
C10 C15 H21 109.5 . . ?
H19 C15 H21 109.5 . . ?
H20 C15 H21 109.5 . . ?
C11 C16 H22 109.5 . . ?
C11 C16 H23 109.5 . . ?
H22 C16 H23 109.5 . . ?
C11 C16 H24 109.5 . . ?
H22 C16 H24 109.5 . . ?
H23 C16 H24 109.5 . . ?
C12 C17 H25 109.5 . . ?
C12 C17 H26 109.5 . . ?
H25 C17 H26 109.5 . . ?
C12 C17 H27 109.5 . . ?
H25 C17 H27 109.5 . . ?
H26 C17 H27 109.5 . . ?
C13 C18 H28 109.5 . . ?
C13 C18 H29 109.5 . . ?
H28 C18 H29 109.5 . . ?
C13 C18 H30 109.5 . . ?
H28 C18 H30 109.5 . . ?
H29 C18 H30 109.5 . . ?
C14 C19 H31 109.5 . . ?
C14 C19 H32 109.5 . . ?
H31 C19 H32 109.5 . . ?
C14 C19 H33 109.5 . . ?
H31 C19 H33 109.5 . . ?
H32 C19 H33 109.5 . . ?
O3 C20 C21 109.7(3) . . ?
O3 C20 C23 108.7(3) . . ?
C21 C20 C23 113.3(3) . . ?
O3 C20 H34 106.0(18) . . ?
C21 C20 H34 107.7(19) . . ?
C23 C20 H34 111.2(18) . . ?
C22 C21 C20 121.7(4) . . ?
C22 C21 H35 119.1 . . ?
C20 C21 H35 119.1 . . ?
C21 C22 H36 120.0 . . ?
C21 C22 H37 120.0 . . ?
H36 C22 H37 120.0 . . ?
C24 C23 C20 115.5(5) . . ?
C24 C23 H38 108.4 . . ?
C20 C23 H38 108.4 . . ?
C24 C23 H39 108.4 . . ?
C20 C23 H39 108.4 . . ?
H38 C23 H39 107.5 . . ?
C23 C24 H40 109.5 . . ?
C23 C24 H41 109.5 . . ?
H40 C24 H41 109.5 . . ?
C23 C24 H42 109.5 . . ?
H40 C24 H42 109.5 . . ?
H41 C24 H42 109.5 . . ?

loop_
_geom_bond_atom_site_label_1
_geom_bond_atom_site_label_2
_geom_bond_distance
_geom_bond_site_symmetry_2
_geom_bond_publ_flag
W1 C2 1.945(3) . ?
W1 C1 1.949(3) . ?
W1 C14 2.349(3) . ?
W1 C13 2.350(3) . ?
W1 C11 2.369(3) . ?
W1 C12 2.374(3) . ?
W1 C10 2.376(3) . ?
W1 Si1 2.5034(8) . ?
W1 Si2 2.5187(8) . ?
Si1 O3 1.814(2) . ?
Si1 C9 1.876(3) . ?
Si1 C8 1.886(3) . ?
Si1 Si2 2.6645(10) . ?
Si2 O3 1.827(2) . ?
Si2 C3 1.886(3) . ?
Si2 C4 1.929(3) . ?
C1 O1 1.166(4) . ?
C2 O2 1.160(4) . ?
O3 C20 1.478(4) . ?
C3 H1 0.9800 . ?
C3 H2 0.9800 . ?
C3 H3 0.9800 . ?
C4 C7 1.533(4) . ?
C4 C6 1.539(4) . ?
C4 C5 1.542(4) . ?
C5 H4 0.9800 . ?
C5 H5 0.9800 . ?
C5 H6 0.9800 . ?
C6 H7 0.9800 . ?
C6 H8 0.9800 . ?
C6 H9 0.9800 . ?
C7 H10 0.9800 . ?
C7 H11 0.9800 . ?
C7 H12 0.9800 . ?
C8 H13 0.9800 . ?
C8 H14 0.9800 . ?
C8 H15 0.9800 . ?
C9 H16 0.9800 . ?
C9 H17 0.9800 . ?
C9 H18 0.9800 . ?
C10 C14 1.416(5) . ?
C10 C11 1.428(5) . ?
C10 C15 1.501(4) . ?
C11 C12 1.438(4) . ?
C11 C16 1.499(5) . ?
C12 C13 1.430(5) . ?
C12 C17 1.499(5) . ?
C13 C14 1.427(4) . ?
C13 C18 1.499(5) . ?
C14 C19 1.510(5) . ?
C15 H19 0.9800 . ?
C15 H20 0.9800 . ?
C15 H21 0.9800 . ?
C16 H22 0.9800 . ?
C16 H23 0.9800 . ?
C16 H24 0.9800 . ?
C17 H25 0.9800 . ?
C17 H26 0.9800 . ?
C17 H27 0.9800 . ?
C18 H28 0.9800 . ?
C18 H29 0.9800 . ?
C18 H30 0.9800 . ?
C19 H31 0.9800 . ?
C19 H32 0.9800 . ?
C19 H33 0.9800 . ?
C20 C21 1.497(5) . ?
C20 C23 1.508(5) . ?
C20 H34 0.96(3) . ?
C21 C22 1.300(6) . ?
C21 H35 0.9500 . ?
C22 H36 0.9500 . ?
C22 H37 0.9500 . ?
C23 C24 1.440(6) . ?
C23 H38 0.9900 . ?
C23 H39 0.9900 . ?
C24 H40 0.9800 . ?
C24 H41 0.9800 . ?
C24 H42 0.9800 . ?

loop_
_geom_torsion_atom_site_label_1
_geom_torsion_atom_site_label_2
_geom_torsion_atom_site_label_3
_geom_torsion_atom_site_label_4
_geom_torsion
_geom_torsion_site_symmetry_1
_geom_torsion_site_symmetry_2
_geom_torsion_site_symmetry_3
_geom_torsion_site_symmetry_4
_geom_torsion_publ_flag
C9 Si1 O3 C20 -76.4(3) . . . . ?
C8 Si1 O3 C20 30.0(3) . . . . ?
W1 Si1 O3 C20 155.3(3) . . . . ?
Si2 Si1 O3 C20 169.7(3) . . . . ?
C9 Si1 O3 Si2 113.87(14) . . . . ?
C8 Si1 O3 Si2 -139.68(13) . . . . ?
W1 Si1 O3 Si2 -14.47(9) . . . . ?
C3 Si2 O3 C20 -33.9(3) . . . . ?
C4 Si2 O3 C20 74.1(3) . . . . ?
W1 Si2 O3 C20 -156.3(2) . . . . ?
Si1 Si2 O3 C20 -170.7(3) . . . . ?
C3 Si2 O3 Si1 136.77(12) . . . . ?
C4 Si2 O3 Si1 -115.24(12) . . . . ?
W1 Si2 O3 Si1 14.34(9) . . . . ?
C14 C10 C11 C12 1.9(3) . . . . ?
C15 C10 C11 C12 -166.5(3) . . . . ?
W1 C10 C11 C12 64.66(19) . . . . ?
C14 C10 C11 C16 171.4(3) . . . . ?
C15 C10 C11 C16 3.0(5) . . . . ?
W1 C10 C11 C16 -125.9(3) . . . . ?
C14 C10 C11 W1 -62.8(2) . . . . ?
C15 C10 C11 W1 128.9(3) . . . . ?
C10 C11 C12 C13 -1.8(3) . . . . ?
C16 C11 C12 C13 -171.3(3) . . . . ?
W1 C11 C12 C13 63.04(19) . . . . ?
C10 C11 C12 C17 167.7(3) . . . . ?
C16 C11 C12 C17 -1.8(5) . . . . ?
W1 C11 C12 C17 -127.5(3) . . . . ?
C10 C11 C12 W1 -64.8(2) . . . . ?
C16 C11 C12 W1 125.7(3) . . . . ?
C11 C12 C13 C14 1.0(3) . . . . ?
C17 C12 C13 C14 -168.4(3) . . . . ?
W1 C12 C13 C14 64.5(2) . . . . ?
C11 C12 C13 C18 175.8(3) . . . . ?
C17 C12 C13 C18 6.4(5) . . . . ?
W1 C12 C13 C18 -120.7(3) . . . . ?
C11 C12 C13 W1 -63.50(19) . . . . ?
C17 C12 C13 W1 127.1(3) . . . . ?
C11 C10 C14 C13 -1.3(3) . . . . ?
C15 C10 C14 C13 167.3(3) . . . . ?
W1 C10 C14 C13 -64.5(2) . . . . ?
C11 C10 C14 C19 -177.1(3) . . . . ?
C15 C10 C14 C19 -8.5(5) . . . . ?
W1 C10 C14 C19 119.7(3) . . . . ?
C11 C10 C14 W1 63.2(2) . . . . ?
C15 C10 C14 W1 -128.2(3) . . . . ?
C12 C13 C14 C10 0.2(3) . . . . ?
C18 C13 C14 C10 -174.6(3) . . . . ?
W1 C13 C14 C10 65.3(2) . . . . ?
C12 C13 C14 C19 175.9(3) . . . . ?
C18 C13 C14 C19 1.1(5) . . . . ?
W1 C13 C14 C19 -119.0(3) . . . . ?
C12 C13 C14 W1 -65.1(2) . . . . ?
C18 C13 C14 W1 120.0(3) . . . . ?
Si1 O3 C20 C21 -69.8(4) . . . . ?
Si2 O3 C20 C21 96.8(3) . . . . ?
Si1 O3 C20 C23 54.6(4) . . . . ?
Si2 O3 C20 C23 -138.7(3) . . . . ?
O3 C20 C21 C22 -123.9(5) . . . . ?
C23 C20 C21 C22 114.4(5) . . . . ?
O3 C20 C23 C24 161.9(5) . . . . ?
C21 C20 C23 C24 -75.8(6) . . . . ?
